data_4316334
loop_
_publ_author_name
'Louise S. Natrajan'
'Ntai M. Khoabane'
'Benjamin L. Dadds'
'Christopher A. Muryn'
'Robin G. Pritchard'
'Sarah L. Heath'
'Alan M. Kenwright'
'Ilya Kuprov'
'Stephen Faulkner'

_publ_section_title
;
 Probing the Structure, Conformation, and Stereochemical Exchange in a
 Family of Lanthanide Complexes Derived from Tetrapyridyl-Appended Cyclen
;
_journal_name_full 'Inorganic Chemistry'
_journal_page_first 7700
_journal_page_last 7709
_journal_paper_doi 10.1021/ic100447m
_journal_volume 49
_journal_year 2010
_chemical_formula_sum 'C76 H89 Er2 F18 N19 O18 S6'
_chemical_formula_weight 2425.54
_chemical_name_systematic
;
 ?
;
_space_group_IT_number 14
_symmetry_cell_setting monoclinic
_symmetry_space_group_name_Hall '-P 2ybc'
_symmetry_space_group_name_H-M 'P 1 21/c 1'
_atom_sites_solution_hydrogens geom
_atom_sites_solution_primary direct
_atom_sites_solution_secondary difmap
_audit_creation_method SHELXL-97
_cell_angle_alpha 90.00
_cell_angle_beta 91.737(3)
_cell_angle_gamma 90.00
_cell_formula_units_Z 4
_cell_length_a 10.6225(4)
_cell_length_b 40.0704(14)
_cell_length_c 21.1102(6)
_cell_measurement_reflns_used 43256
_cell_measurement_temperature 100(2)
_cell_measurement_theta_max 31.8601
_cell_measurement_theta_min 2.6029
_cell_volume 8981.4(5)
_computing_cell_refinement
;
CrysAlis RED, Oxford Diffraction Ltd.,
Version 1.171.31.5 (release 28-08-2006 CrysAlis171 .NET)
(compiled Aug 28 2006,13:05:05)
;
_computing_data_collection
;
CrysAlis CCD, Oxford Diffraction Ltd.,
Version 1.171.31.5 (release 28-08-2006 CrysAlis171 .NET)
(compiled Aug 28 2006,13:05:05)
;
_computing_data_reduction
;
CrysAlis RED, Oxford Diffraction Ltd.,
Version 1.171.31.5 (release 28-08-2006 CrysAlis171 .NET)
(compiled Aug 28 2006,13:05:05)
;
_computing_molecular_graphics 'SHELXTL-97 (Sheldrick 1997)'
_computing_publication_material 'SHELXTL-97 (Sheldrick 1997)'
_computing_structure_refinement 'SHELXL-97 (Sheldrick, 1997)'
_computing_structure_solution 'SHELXS-97 (Sheldrick, 1990)'
_diffrn_ambient_temperature 100(2)
_diffrn_detector_area_resol_mean 8.3367
_diffrn_measured_fraction_theta_full 0.999
_diffrn_measured_fraction_theta_max 0.999
_diffrn_measurement_device_type 'Enhance (Mo) X-ray Source'
_diffrn_measurement_method 'multiwire proportional'
_diffrn_radiation_monochromator graphite
_diffrn_radiation_source 'fine-focus sealed tube'
_diffrn_radiation_type MoK\a
_diffrn_radiation_wavelength 0.71073
_diffrn_reflns_av_R_equivalents 0.0000
_diffrn_reflns_av_sigmaI/netI 0.1166
_diffrn_reflns_limit_h_max 13
_diffrn_reflns_limit_h_min -12
_diffrn_reflns_limit_k_max 52
_diffrn_reflns_limit_k_min -52
_diffrn_reflns_limit_l_max 27
_diffrn_reflns_limit_l_min -27
_diffrn_reflns_number 72526
_diffrn_reflns_theta_full 27.50
_diffrn_reflns_theta_max 27.50
_diffrn_reflns_theta_min 2.94
_exptl_absorpt_coefficient_mu 2.041
_exptl_absorpt_correction_T_max 1.00000
_exptl_absorpt_correction_T_min 0.49013
_exptl_absorpt_correction_type multi-scan
_exptl_absorpt_process_details
;
CrysAlis RED, Oxford Diffraction Ltd.,
Version 1.171.31.5 (release 28-08-2006 CrysAlis171 .NET)
(compiled Aug 28 2006,13:05:05)
Empirical absorption correction using spherical harmonics,
 implemented in SCALE3 ABSPACK scaling algorithm.
;
_exptl_crystal_colour pink
_exptl_crystal_density_diffrn 1.794
_exptl_crystal_density_method 'not measured'
_exptl_crystal_description needle
_exptl_crystal_F_000 4864
_exptl_crystal_size_max 0.2
_exptl_crystal_size_mid 0.15
_exptl_crystal_size_min 0.06
_refine_diff_density_max 2.729
_refine_diff_density_min -6.105
_refine_diff_density_rms 0.359
_refine_ls_extinction_method none
_refine_ls_goodness_of_fit_ref 1.229
_refine_ls_hydrogen_treatment constr
_refine_ls_matrix_type full
_refine_ls_number_parameters 1206
_refine_ls_number_reflns 72532
_refine_ls_number_restraints 0
_refine_ls_restrained_S_all 1.229
_refine_ls_R_factor_all 0.1189
_refine_ls_R_factor_gt 0.0874
_refine_ls_shift/su_max 0.042
_refine_ls_shift/su_mean 0.001
_refine_ls_structure_factor_coef Fsqd
_refine_ls_weighting_details 'calc w=1/[\s^2^(Fo^2^)+(0.0519P)^2^+209.7232P] where P=(Fo^2^+2Fc^2^)/3'
_refine_ls_weighting_scheme calc
_refine_ls_wR_factor_gt 0.2027
_refine_ls_wR_factor_ref 0.2165
_reflns_number_gt 50949
_reflns_number_total 72532
_reflns_threshold_expression >2sigma(I)
_cod_data_source_file ic100447m_si_002.cif
_cod_data_source_block testcm1
_cod_database_code 4316334

loop_
_symmetry_equiv_pos_as_xyz
'x, y, z'
'-x, y+1/2, -z+1/2'
'-x, -y, -z'
'x, -y-1/2, z-1/2'

loop_
_atom_site_label
_atom_site_type_symbol
_atom_site_fract_x
_atom_site_fract_y
_atom_site_fract_z
_atom_site_U_iso_or_equiv
_atom_site_adp_type
_atom_site_occupancy
_atom_site_symmetry_multiplicity
_atom_site_calc_flag
_atom_site_refinement_flags
_atom_site_disorder_assembly
_atom_site_disorder_group
C1 C 0.4495(7) 0.33255(17) 0.2852(3) 0.0239(16) Uani 1 1 d . . .
H1A H 0.4197 0.3514 0.3094 0.029 Uiso 1 1 calc R . .
H1B H 0.4600 0.3400 0.2420 0.029 Uiso 1 1 calc R . .
C1S C 0.3692(6) 0.18137(18) 0.4028(3) 0.0176(15) Uani 1 1 d . . .
C1S1 C 0.1039(7) 0.66836(16) 0.4063(3) 0.0219(15) Uani 1 1 d . . .
C1S2 C 0.2550(7) 0.85430(17) 0.3277(3) 0.0228(16) Uani 1 1 d . . .
C1S3 C 0.3513(7) 0.44894(17) 0.4630(3) 0.0251(16) Uani 1 1 d . . .
C2 C 0.5741(6) 0.32208(15) 0.3121(3) 0.0139(13) Uiso 1 1 d . . .
H2A H 0.6320 0.3408 0.3113 0.017 Uiso 1 1 calc R . .
H2B H 0.6079 0.3044 0.2863 0.017 Uiso 1 1 calc R . .
C1S4 C 0.5187(6) 0.13278(17) 0.1641(3) 0.0199(15) Uani 1 1 d . . .
C1S5 C -0.1770(7) 0.15188(16) 0.4420(3) 0.0234(16) Uani 1 1 d . . .
C1S6 C 0.5000(8) 0.0671(2) 0.5639(4) 0.040(2) Uani 1 1 d . . .
C2S C 0.3673(7) 0.14525(16) 0.4084(3) 0.0255(16) Uani 1 1 d . . .
H2S1 H 0.2824 0.1378 0.4137 0.038 Uiso 1 1 calc R . .
H2S2 H 0.4185 0.1386 0.4445 0.038 Uiso 1 1 calc R . .
H2S3 H 0.3998 0.1355 0.3708 0.038 Uiso 1 1 calc R . .
C3 C 0.5541(6) 0.33913(17) 0.4206(3) 0.0238(16) Uani 1 1 d . . .
H3A H 0.4951 0.3547 0.4008 0.029 Uiso 1 1 calc R . .
H3B H 0.6357 0.3500 0.4234 0.029 Uiso 1 1 calc R . .
C3S C 0.2243(7) 0.45121(18) 0.2348(3) 0.0259(17) Uani 1 1 d . . .
C4 C 0.5133(6) 0.33182(17) 0.4848(3) 0.0198(15) Uiso 1 1 d . . .
H4A H 0.5087 0.3524 0.5088 0.024 Uiso 1 1 calc R . .
H4B H 0.5745 0.3174 0.5061 0.024 Uiso 1 1 calc R . .
C4S C 0.2951(10) 0.4208(2) 0.2245(4) 0.059(3) Uani 1 1 d . . .
H4S1 H 0.2472 0.4062 0.1968 0.088 Uiso 1 1 calc R . .
H4S2 H 0.3116 0.4098 0.2643 0.088 Uiso 1 1 calc R . .
H4S3 H 0.3735 0.4262 0.2054 0.088 Uiso 1 1 calc R . .
C5 C 0.2847(7) 0.34045(17) 0.4738(3) 0.0268(17) Uani 1 1 d . . .
H5A H 0.3157 0.3570 0.4447 0.032 Uiso 1 1 calc R . .
H5B H 0.2727 0.3515 0.5141 0.032 Uiso 1 1 calc R . .
C5S C 0.2803(7) 0.15841(19) 0.5772(3) 0.0263(16) Uani 1 1 d . . .
C6 C 0.1612(6) 0.32828(18) 0.4493(3) 0.0231(16) Uiso 1 1 d . . .
H6A H 0.1038 0.3470 0.4445 0.028 Uiso 1 1 calc R . .
H6B H 0.1264 0.3129 0.4797 0.028 Uiso 1 1 calc R . .
C6S C 0.1631(7) 0.13873(17) 0.5688(4) 0.0302(18) Uani 1 1 d . . .
H6S1 H 0.1037 0.1456 0.5996 0.045 Uiso 1 1 calc R . .
H6S2 H 0.1817 0.1155 0.5744 0.045 Uiso 1 1 calc R . .
H6S3 H 0.1278 0.1423 0.5270 0.045 Uiso 1 1 calc R . .
C7 C 0.1806(6) 0.33649(17) 0.3377(4) 0.0260(17) Uani 1 1 d . . .
H7A H 0.2382 0.3537 0.3529 0.031 Uiso 1 1 calc R . .
H7B H 0.0984 0.3466 0.3308 0.031 Uiso 1 1 calc R . .
C8 C 0.2249(6) 0.32310(17) 0.2772(3) 0.0233(16) Uani 1 1 d . . .
H8A H 0.2302 0.3411 0.2467 0.028 Uiso 1 1 calc R . .
H8B H 0.1643 0.3070 0.2606 0.028 Uiso 1 1 calc R . .
C10 C 0.3744(7) 0.28367(15) 0.2315(3) 0.0191(15) Uani 1 1 d . . .
H10A H 0.3938 0.2969 0.1946 0.023 Uiso 1 1 calc R . .
H10B H 0.2969 0.2717 0.2218 0.023 Uiso 1 1 calc R . .
C11 C 0.4778(6) 0.25889(15) 0.2429(3) 0.0162(14) Uani 1 1 d . . .
C12 C 0.5479(6) 0.24755(17) 0.1941(3) 0.0193(15) Uani 1 1 d . . .
H12A H 0.5327 0.2555 0.1533 0.023 Uiso 1 1 calc R . .
C13 C 0.6415(7) 0.22419(18) 0.2057(4) 0.0274(17) Uani 1 1 d . . .
H13A H 0.6897 0.2163 0.1728 0.033 Uiso 1 1 calc R . .
C14 C 0.6621(6) 0.21282(17) 0.2662(3) 0.0206(15) Uani 1 1 d . . .
H14A H 0.7256 0.1974 0.2753 0.025 Uiso 1 1 calc R . .
C15 C 0.5876(5) 0.22451(15) 0.3132(3) 0.0145(13) Uiso 1 1 d . . .
H15A H 0.6004 0.2163 0.3541 0.017 Uiso 1 1 calc R . .
C20 C 0.6799(6) 0.29103(14) 0.3980(3) 0.0152(14) Uani 1 1 d . . .
H20A H 0.7456 0.3069 0.4096 0.018 Uiso 1 1 calc R . .
H20B H 0.7072 0.2788 0.3612 0.018 Uiso 1 1 calc R . .
C21 C 0.6653(5) 0.26653(15) 0.4526(3) 0.0116(13) Uani 1 1 d . . .
C22 C 0.7679(6) 0.25745(15) 0.4894(3) 0.0167(14) Uani 1 1 d . . .
H22A H 0.8463 0.2670 0.4830 0.020 Uiso 1 1 calc R . .
C23 C 0.7526(6) 0.23392(16) 0.5361(3) 0.0208(15) Uani 1 1 d . . .
H23A H 0.8204 0.2276 0.5623 0.025 Uiso 1 1 calc R . .
C24 C 0.6358(6) 0.21978(16) 0.5434(3) 0.0159(14) Uiso 1 1 d . . .
H24A H 0.6245 0.2033 0.5738 0.019 Uiso 1 1 calc R . .
C25 C 0.5368(6) 0.23014(15) 0.5057(3) 0.0139(13) Uani 1 1 d . . .
H25A H 0.4578 0.2209 0.5117 0.017 Uiso 1 1 calc R . .
C30 C 0.3628(7) 0.29726(16) 0.5434(3) 0.0192(15) Uani 1 1 d . . .
H30A H 0.3383 0.3136 0.5746 0.023 Uiso 1 1 calc R . .
H30B H 0.4423 0.2876 0.5579 0.023 Uiso 1 1 calc R . .
C31 C 0.2639(5) 0.26980(14) 0.5401(3) 0.0123(12) Uani 1 1 d . . .
C32 C 0.2024(6) 0.26127(15) 0.5933(3) 0.0147(13) Uani 1 1 d . . .
H32A H 0.2201 0.2721 0.6314 0.018 Uiso 1 1 calc R . .
C33 C 0.1124(6) 0.23605(17) 0.5897(3) 0.0196(15) Uani 1 1 d . . .
H33A H 0.0689 0.2299 0.6254 0.024 Uiso 1 1 calc R . .
C34 C 0.0891(6) 0.22050(15) 0.5327(3) 0.0165(14) Uani 1 1 d . . .
H34A H 0.0301 0.2034 0.5289 0.020 Uiso 1 1 calc R . .
C35 C 0.1553(5) 0.23090(14) 0.4814(3) 0.0104(12) Uiso 1 1 d . . .
H35A H 0.1377 0.2207 0.4425 0.013 Uiso 1 1 calc R . .
C40 C 0.0572(5) 0.28945(16) 0.3740(3) 0.0163(14) Uani 1 1 d . . .
H40A H 0.0353 0.2790 0.4136 0.020 Uiso 1 1 calc R . .
H40B H -0.0124 0.3037 0.3607 0.020 Uiso 1 1 calc R . .
C41 C 0.0738(5) 0.26300(14) 0.3252(3) 0.0111(12) Uani 1 1 d . . .
C42 C -0.0236(6) 0.25376(16) 0.2843(3) 0.0147(14) Uani 1 1 d . . .
H42A H -0.0993 0.2655 0.2835 0.018 Uiso 1 1 calc R . .
C43 C -0.0071(6) 0.22695(16) 0.2448(3) 0.0198(14) Uani 1 1 d . . .
H43A H -0.0721 0.2201 0.2173 0.024 Uiso 1 1 calc R . .
C44 C 0.1064(6) 0.21033(16) 0.2462(3) 0.0163(14) Uani 1 1 d . . .
H44A H 0.1190 0.1921 0.2199 0.020 Uiso 1 1 calc R . .
C45 C 0.2000(6) 0.22102(15) 0.2870(3) 0.0147(13) Uani 1 1 d . . .
H45A H 0.2763 0.2096 0.2878 0.018 Uiso 1 1 calc R . .
C101 C -0.3103(6) 0.51330(15) 0.1765(3) 0.0137(13) Uani 1 1 d . . .
H10E H -0.2898 0.4970 0.1444 0.016 Uiso 1 1 calc R . .
H10F H -0.4013 0.5146 0.1782 0.016 Uiso 1 1 calc R . .
C102 C -0.2595(6) 0.54651(15) 0.1583(3) 0.0147(13) Uani 1 1 d . . .
H10K H -0.2853 0.5630 0.1890 0.018 Uiso 1 1 calc R . .
H10L H -0.2961 0.5528 0.1173 0.018 Uiso 1 1 calc R . .
C103 C -0.0760(6) 0.58304(14) 0.1536(3) 0.0105(12) Uani 1 1 d . . .
H10O H 0.0084 0.5843 0.1375 0.013 Uiso 1 1 calc R . .
H10P H -0.1316 0.5957 0.1254 0.013 Uiso 1 1 calc R . .
C104 C -0.0767(6) 0.59795(16) 0.2186(3) 0.0148(13) Uani 1 1 d . . .
H10G H -0.0479 0.6209 0.2166 0.018 Uiso 1 1 calc R . .
H10H H -0.1623 0.5981 0.2334 0.018 Uiso 1 1 calc R . .
C105 C -0.0332(6) 0.58986(16) 0.3297(3) 0.0168(14) Uani 1 1 d . . .
H10C H -0.0502 0.6136 0.3297 0.020 Uiso 1 1 calc R . .
H10D H 0.0352 0.5856 0.3601 0.020 Uiso 1 1 calc R . .
C106 C -0.1497(6) 0.57106(15) 0.3491(3) 0.0158(14) Uani 1 1 d . . .
H10I H -0.1723 0.5783 0.3911 0.019 Uiso 1 1 calc R . .
H10J H -0.2189 0.5766 0.3200 0.019 Uiso 1 1 calc R . .
C107 C -0.2603(6) 0.51828(16) 0.3536(3) 0.0166(14) Uani 1 1 d . . .
H10M H -0.3096 0.5300 0.3846 0.020 Uiso 1 1 calc R . .
H10N H -0.2510 0.4953 0.3671 0.020 Uiso 1 1 calc R . .
C108 C -0.3276(6) 0.51952(16) 0.2897(3) 0.0174(14) Uani 1 1 d . . .
H10Q H -0.4099 0.5093 0.2930 0.021 Uiso 1 1 calc R . .
H10R H -0.3402 0.5427 0.2776 0.021 Uiso 1 1 calc R . .
C110 C -0.2762(6) 0.46565(15) 0.2453(3) 0.0175(14) Uani 1 1 d . . .
H11A H -0.2627 0.4553 0.2045 0.021 Uiso 1 1 calc R . .
H11B H -0.3629 0.4615 0.2562 0.021 Uiso 1 1 calc R . .
C111 C -0.1911(6) 0.44950(16) 0.2939(3) 0.0170(14) Uani 1 1 d . . .
C112 C -0.2292(7) 0.42115(17) 0.3266(3) 0.0263(17) Uani 1 1 d . . .
H11D H -0.3094 0.4124 0.3193 0.032 Uiso 1 1 calc R . .
C113 C -0.1471(8) 0.40612(18) 0.3697(4) 0.0322(18) Uani 1 1 d . . .
H11E H -0.1715 0.3871 0.3914 0.039 Uiso 1 1 calc R . .
C114 C -0.0279(7) 0.41958(18) 0.3804(3) 0.0286(17) Uani 1 1 d . . .
H11C H 0.0286 0.4100 0.4096 0.034 Uiso 1 1 calc R . .
C115 C 0.0047(6) 0.44772(16) 0.3466(3) 0.0194(15) Uani 1 1 d . . .
H11F H 0.0843 0.4569 0.3536 0.023 Uiso 1 1 calc R . .
C120 C -0.0803(6) 0.53186(16) 0.0939(3) 0.0139(13) Uani 1 1 d . . .
H12C H -0.1362 0.5398 0.0599 0.017 Uiso 1 1 calc R . .
H12D H 0.0044 0.5391 0.0848 0.017 Uiso 1 1 calc R . .
C121 C -0.0838(6) 0.49479(16) 0.0950(3) 0.0163(14) Uani 1 1 d . . .
C122 C -0.1179(6) 0.47711(15) 0.0411(3) 0.0178(14) Uani 1 1 d . . .
H12G H -0.1441 0.4883 0.0044 0.021 Uiso 1 1 calc R . .
C123 C -0.1130(6) 0.44305(16) 0.0419(3) 0.0231(16) Uani 1 1 d . . .
H12B H -0.1363 0.4308 0.0059 0.028 Uiso 1 1 calc R . .
C124 C -0.0729(6) 0.42697(17) 0.0968(3) 0.0182(14) Uiso 1 1 d . . .
H12F H -0.0675 0.4038 0.0982 0.022 Uiso 1 1 calc R . .
C125 C -0.0410(6) 0.44598(15) 0.1495(3) 0.0183(14) Uani 1 1 d . . .
H12E H -0.0156 0.4351 0.1866 0.022 Uiso 1 1 calc R . .
C130 C 0.1407(6) 0.58921(14) 0.2575(3) 0.0127(13) Uani 1 1 d . . .
H13B H 0.1439 0.6130 0.2491 0.015 Uiso 1 1 calc R . .
H13C H 0.1861 0.5851 0.2973 0.015 Uiso 1 1 calc R . .
C131 C 0.2063(5) 0.57115(14) 0.2056(3) 0.0100(12) Uani 1 1 d . . .
C132 C 0.3085(6) 0.58521(16) 0.1770(3) 0.0166(14) Uani 1 1 d . . .
H13D H 0.3345 0.6066 0.1886 0.020 Uiso 1 1 calc R . .
C133 C 0.3723(6) 0.56814(17) 0.1319(3) 0.0195(15) Uani 1 1 d . . .
H13F H 0.4420 0.5775 0.1131 0.023 Uiso 1 1 calc R . .
C134 C 0.3302(6) 0.53666(17) 0.1151(3) 0.0198(15) Uani 1 1 d . . .
H13E H 0.3693 0.5245 0.0837 0.024 Uiso 1 1 calc R . .
C135 C 0.2302(6) 0.52386(15) 0.1455(3) 0.0140(13) Uani 1 1 d . . .
H13G H 0.2037 0.5025 0.1344 0.017 Uiso 1 1 calc R . .
C140 C -0.0569(6) 0.52433(16) 0.4075(3) 0.0187(15) Uani 1 1 d . . .
H14D H -0.0714 0.5009 0.4159 0.022 Uiso 1 1 calc R . .
H14E H -0.0859 0.5369 0.4434 0.022 Uiso 1 1 calc R . .
C141 C 0.0822(6) 0.53003(17) 0.4014(3) 0.0189(14) Uani 1 1 d . . .
C142 C 0.1569(7) 0.54159(15) 0.4516(3) 0.0214(15) Uani 1 1 d . . .
H14B H 0.1203 0.5467 0.4899 0.026 Uiso 1 1 calc R . .
C143 C 0.2830(7) 0.54562(15) 0.4456(4) 0.0249(17) Uani 1 1 d . . .
H14G H 0.3329 0.5541 0.4787 0.030 Uiso 1 1 calc R . .
C144 C 0.3346(6) 0.53672(16) 0.3890(3) 0.0221(16) Uani 1 1 d . . .
H14F H 0.4210 0.5385 0.3839 0.026 Uiso 1 1 calc R . .
C145 C 0.2582(6) 0.52516(15) 0.3400(3) 0.0178(14) Uani 1 1 d . . .
H14C H 0.2948 0.5189 0.3024 0.021 Uiso 1 1 calc R . .
N1 N 0.3536(5) 0.30639(14) 0.2852(3) 0.0220(13) Uani 1 1 d . . .
N1S N 0.3682(5) 0.20914(13) 0.3994(2) 0.0139(11) Uiso 1 1 d . . .
N2 N 0.5633(5) 0.30982(13) 0.3802(3) 0.0197(12) Uani 1 1 d . . .
N2S N 0.1608(5) 0.47364(13) 0.2422(3) 0.0165(12) Uani 1 1 d . . .
N3 N 0.3816(6) 0.31444(13) 0.4829(2) 0.0216(13) Uani 1 1 d . . .
N3S N 0.3704(6) 0.17374(16) 0.5840(3) 0.0315(15) Uani 1 1 d . . .
N4 N 0.1724(5) 0.31055(13) 0.3853(3) 0.0226(13) Uani 1 1 d . . .
N5 N 0.4962(5) 0.24754(13) 0.3025(3) 0.0157(12) Uani 1 1 d . . .
N6 N 0.5494(5) 0.25324(12) 0.4600(2) 0.0138(11) Uani 1 1 d . . .
N7 N 0.2440(4) 0.25486(12) 0.4836(2) 0.0111(11) Uiso 1 1 d . . .
N8 N 0.1870(5) 0.24729(13) 0.3262(2) 0.0140(11) Uani 1 1 d . . .
N11 N -0.2574(5) 0.50215(12) 0.2393(2) 0.0128(11) Uani 1 1 d . . .
N12 N -0.1183(5) 0.54726(12) 0.1546(2) 0.0121(11) Uani 1 1 d . . .
N13 N 0.0052(5) 0.57909(12) 0.2646(2) 0.0117(11) Uani 1 1 d . . .
N14 N -0.1325(5) 0.53431(13) 0.3496(2) 0.0146(11) Uani 1 1 d . . .
N15 N -0.0740(5) 0.46237(12) 0.3040(2) 0.0148(11) Uani 1 1 d . . .
N16 N -0.0451(5) 0.47958(12) 0.1493(2) 0.0113(11) Uani 1 1 d . . .
N17 N 0.1670(5) 0.53985(12) 0.1904(2) 0.0110(11) Uani 1 1 d . . .
N18 N 0.1332(5) 0.52260(12) 0.3445(2) 0.0141(11) Uiso 1 1 d . . .
O1S1 O 0.2416(5) 0.62230(15) 0.4566(3) 0.0536(18) Uani 1 1 d . . .
O1S2 O 0.0657(6) 0.81449(14) 0.3327(3) 0.0472(16) Uani 1 1 d . . .
O1S3 O 0.4448(5) 0.46091(12) 0.3533(2) 0.0342(13) Uani 1 1 d . . .
O1S4 O 0.2828(4) 0.14546(12) 0.1774(3) 0.0313(13) Uani 1 1 d . . .
O1S5 O 0.0512(4) 0.16171(12) 0.4072(2) 0.0269(11) Uani 1 1 d . . .
O1S6 O 0.3710(6) 0.02400(13) 0.4978(3) 0.0544(18) Uani 1 1 d . . .
O2S1 O 0.1287(4) 0.65899(12) 0.5254(2) 0.0274(12) Uani 1 1 d . . .
O2S2 O 0.0239(5) 0.87108(13) 0.2963(3) 0.0394(14) Uani 1 1 d . . .
O2S3 O 0.3545(6) 0.40654(13) 0.3713(2) 0.0387(14) Uani 1 1 d . . .
O2S4 O 0.3835(4) 0.10587(11) 0.2489(2) 0.0248(11) Uani 1 1 d . . .
O2S5 O -0.0999(5) 0.20739(10) 0.3974(2) 0.0245(11) Uani 1 1 d . . .
O2S6 O 0.2640(5) 0.05354(14) 0.5832(3) 0.0427(15) Uani 1 1 d . . .
O3S1 O 0.0135(5) 0.61781(11) 0.4650(2) 0.0278(12) Uani 1 1 d . . .
O3S2 O 0.1330(5) 0.83224(13) 0.2289(2) 0.0337(13) Uani 1 1 d . . .
O3S3 O 0.5519(5) 0.42128(15) 0.4241(3) 0.0474(16) Uani 1 1 d . . .
O3S4 O 0.4299(5) 0.16464(13) 0.2602(2) 0.0365(14) Uani 1 1 d . . .
O3S5 O -0.1188(4) 0.15934(11) 0.3264(2) 0.0232(11) Uani 1 1 d . . .
O3S6 O 0.3138(5) 0.08280(11) 0.4878(2) 0.0307(12) Uani 1 1 d . . .
F1S1 F 0.1950(5) 0.69144(11) 0.4116(2) 0.0536(15) Uani 1 1 d . . .
F1S2 F 0.3373(4) 0.82886(11) 0.32559(19) 0.0363(11) Uani 1 1 d . . .
F1S3 F 0.3343(5) 0.42470(11) 0.5050(2) 0.0446(12) Uani 1 1 d . . .
F1S4 F 0.6253(4) 0.12473(14) 0.1950(2) 0.0544(15) Uani 1 1 d . . .
F1S5 F -0.2974(4) 0.15913(11) 0.4308(2) 0.0381(11) Uani 1 1 d . . .
F1S6 F 0.5834(5) 0.07062(16) 0.5210(3) 0.0692(18) Uani 1 1 d . . .
F2S1 F -0.0045(5) 0.68335(16) 0.4083(3) 0.076(2) Uani 1 1 d . . .
F2S2 F 0.2453(4) 0.86262(11) 0.38847(19) 0.0329(10) Uani 1 1 d . . .
F2S3 F 0.2373(4) 0.46063(11) 0.4458(2) 0.0371(11) Uani 1 1 d . . .
F2S4 F 0.4912(5) 0.10963(10) 0.1213(2) 0.0423(12) Uani 1 1 d . . .
F2S5 F -0.1640(4) 0.11868(10) 0.4388(2) 0.0357(11) Uani 1 1 d . . .
F2S6 F 0.5400(5) 0.04480(13) 0.6057(3) 0.0646(17) Uani 1 1 d . . .
F3S1 F 0.1153(4) 0.65551(11) 0.34975(18) 0.0366(11) Uani 1 1 d . . .
F3S2 F 0.3030(4) 0.87980(10) 0.2968(2) 0.0343(11) Uani 1 1 d . . .
F3S3 F 0.4137(4) 0.47301(11) 0.4917(2) 0.0366(11) Uani 1 1 d . . .
F3S4 F 0.5413(3) 0.16101(9) 0.13348(18) 0.0231(9) Uani 1 1 d . . .
F3S5 F -0.1475(4) 0.16089(10) 0.50190(18) 0.0326(10) Uani 1 1 d . . .
F3S6 F 0.4901(4) 0.09612(11) 0.5959(2) 0.0437(12) Uani 1 1 d . . .
S1 S 0.12485(16) 0.63832(4) 0.47041(8) 0.0175(3) Uani 1 1 d . . .
S2 S 0.10210(17) 0.84149(5) 0.29268(9) 0.0281(4) Uani 1 1 d . . .
S3 S 0.43513(17) 0.43310(4) 0.39445(8) 0.0243(4) Uani 1 1 d . . .
S4 S 0.38917(15) 0.13784(4) 0.21914(8) 0.0175(3) Uani 1 1 d . . .
S5 S -0.07381(16) 0.17271(4) 0.38643(8) 0.0166(3) Uani 1 1 d . . .
S6 S 0.34363(18) 0.05561(4) 0.52999(9) 0.0266(4) Uani 1 1 d . . .
Er1 Er 0.36803(3) 0.272123(7) 0.390015(13) 0.00992(7) Uani 1 1 d . . .
Er2 Er -0.01517(3) 0.515506(7) 0.248636(13) 0.01255(7) Uani 1 1 d . . .

loop_
_atom_site_aniso_label
_atom_site_aniso_U_11
_atom_site_aniso_U_22
_atom_site_aniso_U_33
_atom_site_aniso_U_23
_atom_site_aniso_U_13
_atom_site_aniso_U_12
C1 0.041(4) 0.017(4) 0.014(3) 0.002(3) 0.007(3) -0.001(3)
C1S 0.010(3) 0.038(4) 0.006(3) -0.006(3) 0.007(3) -0.005(3)
C1S1 0.035(4) 0.014(3) 0.017(3) -0.002(3) 0.011(3) -0.006(3)
C1S2 0.034(4) 0.019(4) 0.016(3) 0.008(3) 0.012(3) -0.003(3)
C1S3 0.028(4) 0.020(4) 0.027(4) 0.002(3) -0.001(3) -0.008(3)
C1S4 0.021(4) 0.022(4) 0.017(3) 0.012(3) 0.003(3) 0.007(3)
C1S5 0.035(4) 0.011(3) 0.025(4) 0.000(3) 0.003(3) 0.001(3)
C1S6 0.040(5) 0.051(6) 0.028(5) -0.008(4) -0.007(4) 0.003(4)
C2S 0.031(4) 0.017(4) 0.030(4) -0.001(3) 0.008(3) -0.004(3)
C3 0.020(4) 0.024(4) 0.027(4) -0.004(3) 0.008(3) -0.003(3)
C3S 0.047(5) 0.019(4) 0.011(3) 0.003(3) 0.001(3) 0.005(3)
C4S 0.119(9) 0.031(5) 0.026(5) -0.002(4) -0.003(5) 0.052(5)
C5 0.044(5) 0.019(4) 0.018(4) -0.005(3) 0.005(3) 0.002(3)
C5S 0.031(4) 0.028(4) 0.020(4) -0.003(3) 0.005(3) 0.006(3)
C6S 0.031(4) 0.016(4) 0.045(5) -0.002(3) 0.011(4) 0.006(3)
C7 0.019(4) 0.020(4) 0.039(5) 0.007(3) 0.001(3) 0.002(3)
C8 0.034(4) 0.016(4) 0.020(4) 0.010(3) -0.011(3) -0.005(3)
C10 0.042(4) 0.008(3) 0.007(3) 0.006(2) 0.004(3) -0.006(3)
C11 0.021(3) 0.013(3) 0.015(3) -0.006(3) 0.008(3) -0.008(3)
C12 0.018(3) 0.022(4) 0.018(3) -0.006(3) 0.005(3) -0.008(3)
C13 0.026(4) 0.024(4) 0.033(4) -0.019(3) 0.013(3) -0.006(3)
C14 0.007(3) 0.023(4) 0.033(4) -0.014(3) 0.006(3) 0.000(3)
C20 0.016(3) 0.004(3) 0.025(4) -0.004(3) 0.004(3) -0.006(2)
C21 0.011(3) 0.009(3) 0.015(3) -0.008(3) 0.002(2) -0.003(2)
C22 0.020(3) 0.013(3) 0.018(3) -0.006(3) 0.005(3) -0.003(3)
C23 0.019(3) 0.021(4) 0.022(3) -0.014(3) -0.005(3) 0.011(3)
C25 0.014(3) 0.012(3) 0.016(3) -0.007(3) 0.006(3) -0.001(3)
C30 0.033(4) 0.019(4) 0.006(3) -0.005(3) 0.010(3) -0.010(3)
C31 0.015(3) 0.007(3) 0.016(3) -0.001(3) 0.004(3) -0.001(2)
C32 0.016(3) 0.015(3) 0.013(3) 0.000(3) 0.004(3) 0.005(3)
C33 0.013(3) 0.028(4) 0.018(3) 0.011(3) 0.012(3) 0.004(3)
C34 0.012(3) 0.014(3) 0.024(4) 0.002(3) 0.009(3) 0.000(2)
C40 0.008(3) 0.020(4) 0.021(3) -0.002(3) 0.000(3) -0.006(3)
C41 0.012(3) 0.008(3) 0.013(3) 0.003(2) 0.003(3) -0.001(2)
C42 0.009(3) 0.017(3) 0.018(3) 0.006(3) 0.004(3) -0.009(2)
C43 0.023(4) 0.021(4) 0.016(3) -0.001(3) 0.003(3) -0.013(3)
C44 0.027(4) 0.013(3) 0.009(3) 0.000(3) 0.004(3) 0.000(3)
C45 0.021(3) 0.009(3) 0.014(3) 0.003(2) 0.002(3) -0.003(2)
C101 0.012(3) 0.013(3) 0.017(3) 0.003(3) -0.002(3) -0.008(3)
C102 0.017(3) 0.012(3) 0.015(3) 0.002(3) -0.001(3) 0.000(3)
C103 0.015(3) 0.004(3) 0.012(3) 0.006(2) 0.001(3) -0.002(2)
C104 0.013(3) 0.015(3) 0.017(3) 0.006(3) 0.001(3) -0.002(3)
C105 0.019(3) 0.016(3) 0.015(3) -0.003(3) -0.004(3) -0.002(3)
C106 0.019(3) 0.011(3) 0.017(3) -0.005(3) 0.004(3) 0.001(3)
C107 0.020(3) 0.010(3) 0.021(3) -0.005(3) 0.009(3) -0.010(3)
C108 0.012(3) 0.015(3) 0.026(4) 0.001(3) 0.009(3) -0.002(3)
C110 0.022(3) 0.010(3) 0.021(4) -0.007(3) 0.004(3) -0.007(3)
C111 0.026(4) 0.016(3) 0.010(3) -0.007(3) 0.005(3) -0.002(3)
C112 0.032(4) 0.022(4) 0.025(4) 0.002(3) 0.008(3) -0.011(3)
C113 0.051(5) 0.021(4) 0.025(4) 0.009(3) 0.006(4) -0.005(4)
C114 0.038(4) 0.029(4) 0.018(4) 0.006(3) -0.005(3) -0.002(3)
C115 0.024(4) 0.013(3) 0.022(4) -0.002(3) 0.003(3) 0.002(3)
C120 0.018(3) 0.015(3) 0.009(3) -0.007(3) -0.001(3) -0.002(3)
C121 0.015(3) 0.017(3) 0.017(3) -0.002(3) 0.006(3) -0.004(3)
C122 0.018(3) 0.016(4) 0.019(3) -0.005(3) 0.002(3) -0.001(3)
C123 0.027(4) 0.013(3) 0.029(4) -0.015(3) 0.007(3) -0.009(3)
C125 0.022(4) 0.007(3) 0.026(4) -0.004(3) 0.007(3) -0.001(3)
C130 0.018(3) 0.004(3) 0.016(3) 0.001(2) 0.000(3) -0.003(2)
C131 0.012(3) 0.011(3) 0.007(3) 0.004(2) -0.004(2) -0.005(2)
C132 0.022(3) 0.014(3) 0.014(3) 0.001(3) 0.004(3) -0.003(3)
C133 0.016(3) 0.027(4) 0.017(3) -0.001(3) 0.004(3) -0.006(3)
C134 0.024(4) 0.022(4) 0.014(3) -0.004(3) 0.007(3) 0.005(3)
C135 0.018(3) 0.007(3) 0.016(3) -0.002(2) -0.001(3) 0.005(2)
C140 0.029(4) 0.018(4) 0.009(3) 0.004(3) 0.002(3) 0.005(3)
C141 0.021(4) 0.018(3) 0.017(3) 0.000(3) -0.002(3) 0.004(3)
C142 0.035(4) 0.006(3) 0.022(4) 0.000(3) -0.007(3) 0.008(3)
C143 0.036(4) 0.002(3) 0.035(4) -0.003(3) -0.018(4) 0.003(3)
C144 0.016(3) 0.016(4) 0.034(4) 0.003(3) -0.011(3) 0.003(3)
C145 0.028(4) 0.004(3) 0.021(4) 0.001(3) 0.000(3) 0.002(3)
N1 0.031(3) 0.019(3) 0.016(3) 0.003(2) 0.002(3) 0.001(3)
N2 0.017(3) 0.012(3) 0.030(3) 0.004(2) 0.004(3) 0.000(2)
N2S 0.020(3) 0.011(3) 0.019(3) 0.002(2) 0.002(2) 0.000(2)
N3 0.044(4) 0.012(3) 0.009(3) -0.003(2) 0.006(3) -0.011(3)
N3S 0.032(4) 0.025(4) 0.037(4) -0.006(3) 0.003(3) 0.005(3)
N4 0.013(3) 0.016(3) 0.039(4) -0.006(3) 0.002(3) 0.000(2)
N5 0.014(3) 0.010(3) 0.023(3) -0.003(2) 0.007(2) 0.000(2)
N6 0.014(3) 0.012(3) 0.015(3) -0.001(2) -0.004(2) -0.006(2)
N8 0.019(3) 0.014(3) 0.009(3) -0.001(2) -0.001(2) -0.004(2)
N11 0.019(3) 0.008(3) 0.011(3) -0.002(2) 0.000(2) -0.005(2)
N12 0.016(3) 0.008(3) 0.012(3) 0.000(2) 0.003(2) -0.001(2)
N13 0.019(3) 0.007(2) 0.009(3) -0.001(2) 0.001(2) 0.004(2)
N14 0.020(3) 0.016(3) 0.008(3) 0.000(2) 0.004(2) -0.004(2)
N15 0.022(3) 0.006(3) 0.017(3) 0.002(2) 0.004(2) -0.003(2)
N16 0.015(3) 0.007(3) 0.012(3) -0.004(2) 0.005(2) -0.002(2)
N17 0.015(3) 0.014(3) 0.005(2) -0.001(2) 0.000(2) 0.002(2)
O1S1 0.039(4) 0.043(4) 0.080(5) 0.016(3) 0.023(3) 0.023(3)
O1S2 0.063(4) 0.033(3) 0.046(4) -0.002(3) 0.015(3) -0.015(3)
O1S3 0.055(4) 0.012(3) 0.037(3) 0.003(2) 0.021(3) -0.005(2)
O1S4 0.014(2) 0.029(3) 0.052(4) 0.011(3) 0.002(2) 0.007(2)
O1S5 0.021(3) 0.033(3) 0.028(3) -0.004(2) 0.006(2) -0.001(2)
O1S6 0.086(5) 0.021(3) 0.055(4) -0.004(3) -0.032(4) 0.009(3)
O2S1 0.034(3) 0.033(3) 0.015(2) -0.002(2) -0.003(2) -0.015(2)
O2S2 0.029(3) 0.036(3) 0.053(4) -0.024(3) 0.004(3) 0.012(2)
O2S3 0.070(4) 0.023(3) 0.023(3) -0.005(2) -0.005(3) -0.013(3)
O2S4 0.026(3) 0.021(3) 0.027(3) 0.010(2) 0.006(2) -0.005(2)
O2S5 0.045(3) 0.007(2) 0.022(3) 0.0007(19) 0.009(2) 0.003(2)
O2S6 0.043(3) 0.044(4) 0.041(4) 0.014(3) 0.000(3) -0.008(3)
O3S1 0.047(3) 0.020(3) 0.017(2) -0.005(2) 0.013(2) -0.021(2)
O3S2 0.029(3) 0.034(3) 0.038(3) -0.018(3) 0.009(2) -0.007(2)
O3S3 0.031(3) 0.060(4) 0.051(4) -0.005(3) -0.006(3) 0.019(3)
O3S4 0.054(4) 0.028(3) 0.029(3) -0.016(2) 0.019(3) -0.026(3)
O3S5 0.034(3) 0.022(3) 0.014(2) -0.002(2) 0.005(2) 0.000(2)
O3S6 0.057(3) 0.014(3) 0.020(3) 0.005(2) -0.011(2) 0.006(2)
F1S1 0.111(4) 0.029(3) 0.022(2) -0.002(2) 0.014(3) -0.047(3)
F1S2 0.044(3) 0.038(3) 0.027(2) 0.007(2) 0.008(2) 0.027(2)
F1S3 0.070(3) 0.037(3) 0.027(3) 0.010(2) 0.012(2) -0.004(2)
F1S4 0.022(2) 0.095(4) 0.047(3) 0.040(3) 0.013(2) 0.030(3)
F1S5 0.027(2) 0.039(3) 0.049(3) 0.005(2) 0.010(2) -0.001(2)
F1S6 0.038(3) 0.115(5) 0.056(4) -0.014(3) 0.026(3) -0.001(3)
F2S1 0.080(4) 0.098(5) 0.053(4) 0.045(3) 0.028(3) 0.066(4)
F2S2 0.043(3) 0.036(3) 0.020(2) -0.0011(19) 0.004(2) 0.004(2)
F2S3 0.026(2) 0.043(3) 0.042(3) -0.001(2) 0.002(2) 0.002(2)
F2S4 0.070(3) 0.020(2) 0.039(3) -0.016(2) 0.028(2) -0.010(2)
F2S5 0.061(3) 0.013(2) 0.033(3) 0.0081(18) 0.005(2) -0.006(2)
F2S6 0.077(4) 0.052(4) 0.063(4) 0.009(3) -0.036(3) 0.028(3)
F3S1 0.061(3) 0.036(3) 0.012(2) -0.0101(18) 0.009(2) -0.026(2)
F3S2 0.040(3) 0.028(2) 0.035(3) 0.012(2) -0.003(2) -0.014(2)
F3S3 0.042(3) 0.031(3) 0.037(3) -0.011(2) -0.005(2) -0.004(2)
F3S4 0.024(2) 0.024(2) 0.022(2) 0.0104(17) 0.0081(17) -0.0018(17)
F3S5 0.053(3) 0.030(2) 0.016(2) -0.0004(18) 0.012(2) -0.007(2)
F3S6 0.046(3) 0.037(3) 0.047(3) -0.009(2) -0.007(2) -0.008(2)
S1 0.0223(9) 0.0147(8) 0.0157(8) 0.0019(7) 0.0053(7) 0.0013(7)
S2 0.0234(9) 0.0284(10) 0.0329(11) -0.0138(8) 0.0078(8) -0.0081(8)
S3 0.0344(10) 0.0165(9) 0.0225(9) -0.0009(7) 0.0053(8) -0.0019(7)
S4 0.0173(8) 0.0178(9) 0.0179(8) -0.0011(7) 0.0086(7) -0.0021(7)
S5 0.0260(9) 0.0084(8) 0.0157(8) -0.0023(6) 0.0062(7) -0.0002(6)
S6 0.0405(11) 0.0137(9) 0.0249(10) 0.0063(7) -0.0131(9) -0.0039(8)
Er1 0.01203(13) 0.00996(13) 0.00799(13) 0.00001(11) 0.00377(10) -0.00119(11)
Er2 0.01645(15) 0.01025(13) 0.01102(14) 0.00031(12) 0.00158(11) -0.00102(12)

loop_
_atom_type_symbol
_atom_type_description
_atom_type_scat_dispersion_real
_atom_type_scat_dispersion_imag
_atom_type_scat_source
C C 0.0033 0.0016 'International Tables Vol C Tables 4.2.6.8 and 6.1.1.4'
H H 0.0000 0.0000 'International Tables Vol C Tables 4.2.6.8 and 6.1.1.4'
N N 0.0061 0.0033 'International Tables Vol C Tables 4.2.6.8 and 6.1.1.4'
O O 0.0106 0.0060 'International Tables Vol C Tables 4.2.6.8 and 6.1.1.4'
F F 0.0171 0.0103 'International Tables Vol C Tables 4.2.6.8 and 6.1.1.4'
S S 0.1246 0.1234 'International Tables Vol C Tables 4.2.6.8 and 6.1.1.4'
Er Er -0.1934 4.9696 'International Tables Vol C Tables 4.2.6.8 and 6.1.1.4'

loop_
_geom_angle_atom_site_label_1
_geom_angle_atom_site_label_2
_geom_angle_atom_site_label_3
_geom_angle
_geom_angle_site_symmetry_1
_geom_angle_site_symmetry_3
_geom_angle_publ_flag
N1 C1 C2 114.3(5) . . ?
N1S C1S C2S 178.3(7) . . ?
F2S1 C1S1 F3S1 108.6(6) . . ?
F2S1 C1S1 F1S1 108.4(6) . . ?
F3S1 C1S1 F1S1 105.1(5) . . ?
F2S1 C1S1 S1 111.7(5) . . ?
F3S1 C1S1 S1 113.9(5) . . ?
F1S1 C1S1 S1 108.8(5) . . ?
F3S2 C1S2 F2S2 108.8(6) . . ?
F3S2 C1S2 F1S2 108.0(6) . . ?
F2S2 C1S2 F1S2 106.9(5) . . ?
F3S2 C1S2 S2 111.6(5) . . ?
F2S2 C1S2 S2 111.4(5) . . ?
F1S2 C1S2 S2 110.0(5) . . ?
F3S3 C1S3 F1S3 107.8(6) . . ?
F3S3 C1S3 F2S3 108.0(6) . . ?
F1S3 C1S3 F2S3 107.2(6) . . ?
F3S3 C1S3 S3 111.7(5) . . ?
F1S3 C1S3 S3 110.6(5) . . ?
F2S3 C1S3 S3 111.4(5) . . ?
C1 C2 N2 111.1(5) . . ?
F2S4 C1S4 F3S4 107.7(5) . . ?
F2S4 C1S4 F1S4 109.4(6) . . ?
F3S4 C1S4 F1S4 106.3(5) . . ?
F2S4 C1S4 S4 110.8(5) . . ?
F3S4 C1S4 S4 111.3(4) . . ?
F1S4 C1S4 S4 111.1(4) . . ?
F1S5 C1S5 F2S5 108.0(6) . . ?
F1S5 C1S5 F3S5 107.7(6) . . ?
F2S5 C1S5 F3S5 107.0(5) . . ?
F1S5 C1S5 S5 112.3(5) . . ?
F2S5 C1S5 S5 110.9(5) . . ?
F3S5 C1S5 S5 110.7(5) . . ?
F1S6 C1S6 F2S6 109.2(7) . . ?
F1S6 C1S6 F3S6 108.7(7) . . ?
F2S6 C1S6 F3S6 106.0(6) . . ?
F1S6 C1S6 S6 112.6(6) . . ?
F2S6 C1S6 S6 111.0(6) . . ?
F3S6 C1S6 S6 109.0(5) . . ?
N2 C3 C4 114.1(6) . . ?
N2S C3S C4S 174.8(9) . . ?
C3 C4 N3 110.8(5) . . ?
N3 C5 C6 114.9(6) . . ?
N3S C5S C6S 179.4(9) . . ?
C5 C6 N4 111.7(5) . . ?
N4 C7 C8 111.5(6) . . ?
C7 C8 N1 111.8(5) . . ?
N1 C10 C11 114.3(5) . . ?
N5 C11 C12 121.6(6) . . ?
N5 C11 C10 117.4(5) . . ?
C12 C11 C10 120.9(6) . . ?
C11 C12 C13 119.9(7) . . ?
C14 C13 C12 119.0(6) . . ?
C13 C14 C15 118.9(6) . . ?
N5 C15 C14 122.6(6) . . ?
N2 C20 C21 114.4(5) . . ?
N6 C21 C22 122.7(6) . . ?
N6 C21 C20 117.0(5) . . ?
C22 C21 C20 120.2(5) . . ?
C21 C22 C23 118.7(6) . . ?
C22 C23 C24 119.2(6) . . ?
C25 C24 C23 119.4(6) . . ?
N6 C25 C24 122.4(6) . . ?
N3 C30 C31 114.2(5) . . ?
N7 C31 C32 123.6(6) . . ?
N7 C31 C30 117.0(5) . . ?
C32 C31 C30 119.4(5) . . ?
C31 C32 C33 118.9(6) . . ?
C34 C33 C32 119.0(6) . . ?
C33 C34 C35 118.1(6) . . ?
N7 C35 C34 124.3(6) . . ?
C41 C40 N4 113.3(5) . . ?
N8 C41 C42 122.2(6) . . ?
N8 C41 C40 116.3(5) . . ?
C42 C41 C40 121.4(5) . . ?
C43 C42 C41 118.9(6) . . ?
C42 C43 C44 119.5(6) . . ?
C45 C44 C43 118.9(6) . . ?
N8 C45 C44 123.1(6) . . ?
C102 C101 N11 111.5(5) . . ?
C101 C102 N12 113.6(5) . . ?
C104 C103 N12 111.0(5) . . ?
N13 C104 C103 112.0(5) . . ?
N13 C105 C106 110.4(5) . . ?
N14 C106 C105 113.2(5) . . ?
N14 C107 C108 109.9(5) . . ?
N11 C108 C107 112.9(5) . . ?
N11 C110 C111 113.9(5) . . ?
N15 C111 C112 120.6(6) . . ?
N15 C111 C110 118.4(6) . . ?
C112 C111 C110 120.9(6) . . ?
C113 C112 C111 119.7(7) . . ?
C112 C113 C114 119.5(7) . . ?
C115 C114 C113 118.2(7) . . ?
N15 C115 C114 122.8(6) . . ?
C121 C120 N12 113.1(5) . . ?
N16 C121 C122 122.3(6) . . ?
N16 C121 C120 117.2(5) . . ?
C122 C121 C120 120.4(6) . . ?
C123 C122 C121 119.6(6) . . ?
C122 C123 C124 119.1(6) . . ?
C123 C124 C125 118.7(6) . . ?
N16 C125 C124 122.9(6) . . ?
C131 C130 N13 114.1(5) . . ?
N17 C131 C132 121.0(6) . . ?
N17 C131 C130 118.1(5) . . ?
C132 C131 C130 120.7(5) . . ?
C133 C132 C131 120.9(6) . . ?
C132 C133 C134 118.1(6) . . ?
C135 C134 C133 118.4(6) . . ?
N17 C135 C134 124.7(6) . . ?
N14 C140 C141 113.2(5) . . ?
N18 C141 C142 120.9(6) . . ?
N18 C141 C140 117.3(6) . . ?
C142 C141 C140 121.8(6) . . ?
C143 C142 C141 120.8(7) . . ?
C142 C143 C144 118.0(6) . . ?
C143 C144 C145 119.9(6) . . ?
N18 C145 C144 122.5(6) . . ?
C1 N1 C10 108.8(5) . . ?
C1 N1 C8 107.9(5) . . ?
C10 N1 C8 109.9(5) . . ?
C1 N1 Er1 110.8(4) . . ?
C10 N1 Er1 108.7(4) . . ?
C8 N1 Er1 110.8(4) . . ?
C1S N1S Er1 179.1(5) . . ?
C3 N2 C20 109.3(5) . . ?
C3 N2 C2 107.5(5) . . ?
C20 N2 C2 108.4(5) . . ?
C3 N2 Er1 110.9(4) . . ?
C20 N2 Er1 110.4(3) . . ?
C2 N2 Er1 110.3(4) . . ?
C3S N2S Er2 168.0(6) . . ?
C30 N3 C5 109.4(5) . . ?
C30 N3 C4 109.3(5) . . ?
C5 N3 C4 108.0(5) . . ?
C30 N3 Er1 110.2(4) . . ?
C5 N3 Er1 110.0(4) . . ?
C4 N3 Er1 109.9(4) . . ?
C7 N4 C40 111.1(5) . . ?
C7 N4 C6 106.6(5) . . ?
C40 N4 C6 108.4(5) . . ?
C7 N4 Er1 112.8(4) . . ?
C40 N4 Er1 108.7(4) . . ?
C6 N4 Er1 109.0(4) . . ?
C11 N5 C15 118.0(5) . . ?
C11 N5 Er1 119.0(4) . . ?
C15 N5 Er1 122.9(4) . . ?
C25 N6 C21 117.6(5) . . ?
C25 N6 Er1 122.6(4) . . ?
C21 N6 Er1 119.8(4) . . ?
C31 N7 C35 116.1(5) . . ?
C31 N7 Er1 120.3(4) . . ?
C35 N7 Er1 123.6(4) . . ?
C45 N8 C41 117.4(5) . . ?
C45 N8 Er1 123.1(4) . . ?
C41 N8 Er1 119.1(4) . . ?
C110 N11 C108 109.2(5) . . ?
C110 N11 C101 108.8(5) . . ?
C108 N11 C101 108.1(5) . . ?
C110 N11 Er2 109.2(4) . . ?
C108 N11 Er2 111.2(3) . . ?
C101 N11 Er2 110.3(3) . . ?
C120 N12 C103 107.1(4) . . ?
C120 N12 C102 109.4(5) . . ?
C103 N12 C102 108.6(4) . . ?
C120 N12 Er2 109.8(4) . . ?
C103 N12 Er2 111.2(3) . . ?
C102 N12 Er2 110.6(3) . . ?
C104 N13 C130 109.9(5) . . ?
C104 N13 C105 106.3(5) . . ?
C130 N13 C105 107.4(4) . . ?
C104 N13 Er2 111.8(4) . . ?
C130 N13 Er2 109.2(3) . . ?
C105 N13 Er2 112.2(3) . . ?
C106 N14 C140 109.5(5) . . ?
C106 N14 C107 108.2(5) . . ?
C140 N14 C107 107.7(5) . . ?
C106 N14 Er2 110.0(3) . . ?
C140 N14 Er2 109.4(4) . . ?
C107 N14 Er2 112.0(3) . . ?
C115 N15 C111 119.2(5) . . ?
C115 N15 Er2 121.5(4) . . ?
C111 N15 Er2 119.2(4) . . ?
C125 N16 C121 117.5(5) . . ?
C125 N16 Er2 124.0(4) . . ?
C121 N16 Er2 118.0(4) . . ?
C135 N17 C131 116.8(5) . . ?
C135 N17 Er2 124.6(4) . . ?
C131 N17 Er2 118.5(4) . . ?
C145 N18 C141 117.8(6) . . ?
C145 N18 Er2 123.0(4) . . ?
C141 N18 Er2 118.2(4) . . ?
O2S1 S1 O1S1 115.0(4) . . ?
O2S1 S1 O3S1 113.5(3) . . ?
O1S1 S1 O3S1 116.2(3) . . ?
O2S1 S1 C1S1 102.8(3) . . ?
O1S1 S1 C1S1 103.4(3) . . ?
O3S1 S1 C1S1 103.7(3) . . ?
O1S2 S2 O3S2 115.4(3) . . ?
O1S2 S2 O2S2 114.9(4) . . ?
O3S2 S2 O2S2 113.9(3) . . ?
O1S2 S2 C1S2 103.0(3) . . ?
O3S2 S2 C1S2 102.9(3) . . ?
O2S2 S2 C1S2 104.5(3) . . ?
O1S3 S3 O2S3 115.2(3) . . ?
O1S3 S3 O3S3 116.3(4) . . ?
O2S3 S3 O3S3 113.4(4) . . ?
O1S3 S3 C1S3 104.9(3) . . ?
O2S3 S3 C1S3 103.0(3) . . ?
O3S3 S3 C1S3 101.7(3) . . ?
O2S4 S4 O3S4 114.9(3) . . ?
O2S4 S4 O1S4 114.5(3) . . ?
O3S4 S4 O1S4 115.2(3) . . ?
O2S4 S4 C1S4 102.8(3) . . ?
O3S4 S4 C1S4 104.3(3) . . ?
O1S4 S4 C1S4 103.0(3) . . ?
O2S5 S5 O3S5 116.1(3) . . ?
O2S5 S5 O1S5 115.0(3) . . ?
O3S5 S5 O1S5 115.3(3) . . ?
O2S5 S5 C1S5 102.4(3) . . ?
O3S5 S5 C1S5 101.8(3) . . ?
O1S5 S5 C1S5 103.2(3) . . ?
O2S6 S6 O3S6 114.0(3) . . ?
O2S6 S6 O1S6 116.3(4) . . ?
O3S6 S6 O1S6 114.2(3) . . ?
O2S6 S6 C1S6 104.9(4) . . ?
O3S6 S6 C1S6 103.3(4) . . ?
O1S6 S6 C1S6 101.8(4) . . ?
N7 Er1 N6 82.23(16) . . y
N7 Er1 N8 84.37(16) . . y
N6 Er1 N8 139.11(16) . . y
N7 Er1 N5 140.95(16) . . y
N6 Er1 N5 83.80(17) . . y
N8 Er1 N5 82.78(16) . . y
N7 Er1 N1S 70.26(16) . . y
N6 Er1 N1S 69.80(16) . . y
N8 Er1 N1S 69.30(16) . . y
N5 Er1 N1S 70.70(16) . . y
N7 Er1 N2 131.93(17) . . y
N6 Er1 N2 67.59(17) . . y
N8 Er1 N2 142.29(17) . . y
N5 Er1 N2 73.58(17) . . y
N1S Er1 N2 126.26(16) . . y
N7 Er1 N4 75.75(17) . . y
N6 Er1 N4 143.53(18) . . y
N8 Er1 N4 67.36(17) . . y
N5 Er1 N4 130.83(18) . . y
N1S Er1 N4 126.53(16) . . y
N2 Er1 N4 107.19(16) . . y
N7 Er1 N3 66.57(16) . . y
N6 Er1 N3 74.20(18) . . y
N8 Er1 N3 133.37(18) . . y
N5 Er1 N3 142.08(17) . . y
N1S Er1 N3 126.36(16) . . y
N2 Er1 N3 69.61(18) . . y
N4 Er1 N3 70.49(18) . . y
N7 Er1 N1 142.83(17) . . y
N6 Er1 N1 133.13(17) . . y
N8 Er1 N1 74.31(17) . . y
N5 Er1 N1 66.65(17) . . y
N1S Er1 N1 126.28(17) . . y
N2 Er1 N1 69.51(18) . . y
N4 Er1 N1 68.09(18) . . y
N3 Er1 N1 107.36(17) . . y
N15 Er2 N2S 69.92(17) . . ?
N15 Er2 N17 139.39(16) . . ?
N2S Er2 N17 69.47(16) . . ?
N15 Er2 N18 83.20(16) . . ?
N2S Er2 N18 70.99(17) . . ?
N17 Er2 N18 83.01(16) . . ?
N15 Er2 N16 82.99(16) . . ?
N2S Er2 N16 69.79(17) . . ?
N17 Er2 N16 84.05(15) . . ?
N18 Er2 N16 140.77(16) . . ?
N15 Er2 N12 132.09(16) . . ?
N2S Er2 N12 125.95(16) . . ?
N17 Er2 N12 75.41(15) . . ?
N18 Er2 N12 142.88(15) . . ?
N16 Er2 N12 66.83(15) . . ?
N15 Er2 N13 142.79(16) . . ?
N2S Er2 N13 127.29(16) . . ?
N17 Er2 N13 67.57(16) . . ?
N18 Er2 N13 74.83(15) . . ?
N16 Er2 N13 132.20(15) . . ?
N12 Er2 N13 69.15(15) . . ?
N15 Er2 N14 74.55(16) . . ?
N2S Er2 N14 127.53(17) . . ?
N17 Er2 N14 132.73(16) . . ?
N18 Er2 N14 67.53(16) . . ?
N16 Er2 N14 141.39(16) . . ?
N12 Er2 N14 106.50(16) . . ?
N13 Er2 N14 69.44(16) . . ?
N15 Er2 N11 66.82(16) . . ?
N2S Er2 N11 125.92(16) . . ?
N17 Er2 N11 143.75(15) . . ?
N18 Er2 N11 131.58(16) . . ?
N16 Er2 N11 74.14(15) . . ?
N12 Er2 N11 69.52(15) . . ?
N13 Er2 N11 106.79(15) . . ?
N14 Er2 N11 68.28(16) . . ?

loop_
_geom_bond_atom_site_label_1
_geom_bond_atom_site_label_2
_geom_bond_distance
_geom_bond_site_symmetry_2
_geom_bond_publ_flag
C1 N1 1.462(9) . ?
C1 C2 1.485(9) . ?
C1S N1S 1.115(8) . ?
C1S C2S 1.452(9) . ?
C1S1 F2S1 1.300(8) . ?
C1S1 F3S1 1.308(7) . ?
C1S1 F1S1 1.341(8) . ?
C1S1 S1 1.820(7) . ?
C1S2 F3S2 1.322(7) . ?
C1S2 F2S2 1.333(7) . ?
C1S2 F1S2 1.345(8) . ?
C1S2 S2 1.837(7) . ?
C1S3 F3S3 1.309(8) . ?
C1S3 F1S3 1.332(8) . ?
C1S3 F2S3 1.338(8) . ?
C1S3 S3 1.834(8) . ?
C2 N2 1.526(8) . ?
C1S4 F2S4 1.322(8) . ?
C1S4 F3S4 1.329(7) . ?
C1S4 F1S4 1.329(7) . ?
C1S4 S4 1.838(7) . ?
C1S5 F1S5 1.325(8) . ?
C1S5 F2S5 1.339(7) . ?
C1S5 F3S5 1.343(8) . ?
C1S5 S5 1.831(7) . ?
C1S6 F1S6 1.292(9) . ?
C1S6 F2S6 1.318(10) . ?
C1S6 F3S6 1.351(9) . ?
C1S6 S6 1.847(8) . ?
C3 N2 1.456(8) . ?
C3 C4 1.465(9) . ?
C3S N2S 1.137(8) . ?
C3S C4S 1.454(10) . ?
C4 N3 1.563(8) . ?
C5 N3 1.473(9) . ?
C5 C6 1.478(10) . ?
C5S N3S 1.142(9) . ?
C5S C6S 1.480(10) . ?
C6 N4 1.535(9) . ?
C7 N4 1.450(9) . ?
C7 C8 1.475(10) . ?
C8 N1 1.528(9) . ?
C10 N1 1.476(8) . ?
C10 C11 1.494(9) . ?
C11 N5 1.347(8) . ?
C11 C12 1.367(9) . ?
C12 C13 1.381(10) . ?
C13 C14 1.368(10) . ?
C14 C15 1.370(8) . ?
C15 N5 1.354(8) . ?
C20 N2 1.488(8) . ?
C20 C21 1.525(8) . ?
C21 N6 1.355(7) . ?
C21 C22 1.368(9) . ?
C22 C23 1.376(9) . ?
C23 C24 1.377(9) . ?
C24 C25 1.365(8) . ?
C25 N6 1.346(8) . ?
C30 N3 1.470(8) . ?
C30 C31 1.521(8) . ?
C31 N7 1.344(7) . ?
C31 C32 1.360(8) . ?
C32 C33 1.391(9) . ?
C33 C34 1.370(9) . ?
C34 C35 1.376(8) . ?
C35 N7 1.345(7) . ?
C40 C41 1.493(8) . ?
C40 N4 1.500(8) . ?
C41 N8 1.357(8) . ?
C41 C42 1.378(8) . ?
C42 C43 1.375(9) . ?
C43 C44 1.377(9) . ?
C44 C45 1.364(9) . ?
C45 N8 1.348(8) . ?
C101 C102 1.491(8) . ?
C101 N11 1.493(8) . ?
C102 N12 1.504(8) . ?
C103 C104 1.496(8) . ?
C103 N12 1.503(7) . ?
C104 N13 1.489(7) . ?
C105 N13 1.510(8) . ?
C105 C106 1.515(8) . ?
C106 N14 1.484(8) . ?
C107 N14 1.507(7) . ?
C107 C108 1.507(9) . ?
C108 N11 1.490(8) . ?
C110 N11 1.482(7) . ?
C110 C111 1.494(9) . ?
C111 N15 1.357(8) . ?
C111 C112 1.395(9) . ?
C112 C113 1.380(10) . ?
C113 C114 1.389(10) . ?
C114 C115 1.384(9) . ?
C115 N15 1.344(8) . ?
C120 C121 1.486(8) . ?
C120 N12 1.490(7) . ?
C121 N16 1.352(8) . ?
C121 C122 1.380(9) . ?
C122 C123 1.366(9) . ?
C123 C124 1.382(9) . ?
C124 C125 1.382(9) . ?
C125 N16 1.347(7) . ?
C130 C131 1.502(8) . ?
C130 N13 1.507(7) . ?
C131 N17 1.357(7) . ?
C131 C132 1.379(8) . ?
C132 C133 1.369(9) . ?
C133 C134 1.381(9) . ?
C134 C135 1.358(9) . ?
C135 N17 1.342(7) . ?
C140 N14 1.496(8) . ?
C140 C141 1.505(9) . ?
C141 N18 1.364(8) . ?
C141 C142 1.385(9) . ?
C142 C143 1.359(10) . ?
C143 C144 1.376(10) . ?
C144 C145 1.376(9) . ?
C145 N18 1.339(8) . ?
N1 Er1 2.605(5) . y
N1S Er1 2.531(5) . y
N2 Er1 2.580(5) . y
N2S Er2 2.518(5) . ?
N3 Er1 2.593(5) . y
N4 Er1 2.586(5) . y
N5 Er1 2.527(5) . y
N6 Er1 2.509(5) . y
N7 Er1 2.506(5) . y
N8 Er1 2.520(5) . y
N11 Er2 2.629(5) . ?
N12 Er2 2.574(5) . ?
N13 Er2 2.578(5) . ?
N14 Er2 2.613(5) . ?
N15 Er2 2.517(5) . ?
N16 Er2 2.555(5) . ?
N17 Er2 2.520(5) . ?
N18 Er2 2.543(5) . ?
O1S1 S1 1.434(5) . ?
O1S2 S2 1.433(6) . ?
O1S3 S3 1.419(5) . ?
O1S4 S4 1.444(5) . ?
O1S5 S5 1.454(5) . ?
O1S6 S6 1.470(6) . ?
O2S1 S1 1.426(5) . ?
O2S2 S2 1.451(5) . ?
O2S3 S3 1.442(5) . ?
O2S4 S4 1.429(5) . ?
O2S5 S5 1.437(4) . ?
O2S6 S6 1.428(6) . ?
O3S1 S1 1.442(5) . ?
O3S2 S2 1.443(5) . ?
O3S3 S3 1.452(5) . ?
O3S4 S4 1.439(5) . ?
O3S5 S5 1.444(5) . ?
O3S6 S6 1.437(5) . ?
